data_1540689
loop_
_publ_author_name
'Zhang, Jinyu'
'Liu, Ling'
'Wang, Bo'
'Zhang, Yang'
'Wang, Lili'
'Liu, Xingzhong'
'Che, Yongsheng'

_publ_section_title
;
 Phomanolides A and B from the Fungus Phoma sp.: Meroterpenoids Derived
 from a Putative Tropolonic Sesquiterpene via Hetero-Diels-Alder
 Reactions.
;
_journal_issue 12
_journal_name_full 'Journal of natural products'
_journal_page_first 3058
_journal_page_last 3066
_journal_paper_doi 10.1021/acs.jnatprod.5b00969
_journal_volume 78
_journal_year 2015
_chemical_absolute_configuration ad
_chemical_formula_moiety 'C24 H32 O6'
_chemical_formula_sum 'C24 H32 O6'
_chemical_formula_weight 416.50
_chemical_name_systematic
;
 ? 
;
_space_group_crystal_system orthorhombic
_space_group_IT_number 19
_space_group_name_Hall 'P 2ac 2ab'
_space_group_name_H-M_alt 'P 21 21 21'
_symmetry_space_group_name_Hall 'P 2ac 2ab'
_symmetry_space_group_name_H-M 'P 21 21 21'
_atom_sites_solution_hydrogens geom
_atom_sites_solution_primary direct
_atom_sites_solution_secondary difmap
_audit_creation_date 2015-03-17
_audit_creation_method
;
  Olex2 1.1
  (compiled 2011.02.15 svn.r1672, GUI svn.r3494)
;
_cell_angle_alpha 90.00
_cell_angle_beta 90.00
_cell_angle_gamma 90.00
_cell_formula_units_Z 4
_cell_length_a 6.30022(10)
_cell_length_b 15.0054(2)
_cell_length_c 23.3482(8)
_cell_measurement_reflns_used 3815
_cell_measurement_temperature 100.1
_cell_measurement_theta_max 71.0699
_cell_measurement_theta_min 3.4973
_cell_volume 2207.28(9)
_computing_cell_refinement
;
CrysAlisPro, Agilent Technologies,
Version 1.171.35.11 (release 16-05-2011 CrysAlis171 .NET)
(compiled May 16 2011,17:55:39)
;
_computing_data_collection
;
CrysAlisPro, Agilent Technologies,
Version 1.171.35.11 (release 16-05-2011 CrysAlis171 .NET)
(compiled May 16 2011,17:55:39)
;
_computing_data_reduction
;
CrysAlisPro, Agilent Technologies,
Version 1.171.35.11 (release 16-05-2011 CrysAlis171 .NET)
(compiled May 16 2011,17:55:39)
;
_computing_molecular_graphics
;
O. V. Dolomanov, L. J. Bourhis, R. J. Gildea, J. A. K. Howard and H. Puschmann,
OLEX2: a complete structure solution, refinement and analysis program.
J. Appl. Cryst. (2009). 42, 339-341.
;
_computing_publication_material
;
O. V. Dolomanov, L. J. Bourhis, R. J. Gildea, J. A. K. Howard and H. Puschmann,
OLEX2: a complete structure solution, refinement and analysis program.
J. Appl. Cryst. (2009). 42, 339-341.
;
_computing_structure_refinement 'SHELXL-97 (Sheldrick, 1997)'
_computing_structure_solution 'A short history of SHELX (Sheldrick, 2007)/Bruker'
_diffrn_ambient_temperature 100.1
_diffrn_detector_area_resol_mean 16.0971
_diffrn_measured_fraction_theta_full 0.987
_diffrn_measured_fraction_theta_max 0.988
_diffrn_measurement_details
;
  1 omega  -51.00  -22.00   1.0000    1.5000
omega____ theta____ kappa____ phi______ frames
    -       -3.5000  -77.0000 -120.0000 29

  2 omega  -14.00   13.00   1.0000    1.5000
omega____ theta____ kappa____ phi______ frames
    -       -3.5000   45.0000   60.0000 27

  3 omega   46.00   86.00   1.0000    1.5000
omega____ theta____ kappa____ phi______ frames
    -       34.8240 -124.0000 -126.0000 40

  4 omega   27.00  100.00   1.0000    1.5000
omega____ theta____ kappa____ phi______ frames
    -       34.8240   37.0000 -180.0000 73

  5 omega    4.00   34.00   1.0000    1.5000
omega____ theta____ kappa____ phi______ frames
    -       34.8240  -37.0000   90.0000 30

  6 omega    8.00  102.00   1.0000    1.5000
omega____ theta____ kappa____ phi______ frames
    -       34.8240   77.0000   60.0000 94

  7 omega   80.00  106.00   1.0000    4.5000
omega____ theta____ kappa____ phi______ frames
    -      108.0000 -110.0000  -43.0000 26

  8 omega   41.00   98.00   1.0000    4.5000
omega____ theta____ kappa____ phi______ frames
    -      108.0000  -45.0000  -60.0000 57

  9 omega   81.00  170.00   1.0000    4.5000
omega____ theta____ kappa____ phi______ frames
    -      108.0000   77.0000  -60.0000 89

 10 omega  147.00  174.00   1.0000    4.5000
omega____ theta____ kappa____ phi______ frames
    -      108.0000  124.0000  132.0000 27

 11 omega   94.00  172.00   1.0000    4.5000
omega____ theta____ kappa____ phi______ frames
    -      108.0000   45.0000 -120.0000 78

 12 omega   99.00  124.00   1.0000    4.5000
omega____ theta____ kappa____ phi______ frames
    -      108.0000  124.0000  132.0000 25

 13 omega   46.00   87.00   1.0000    4.5000
omega____ theta____ kappa____ phi______ frames
    -      108.0000  -45.0000   60.0000 41

 14 omega   70.00  124.00   1.0000    4.5000
omega____ theta____ kappa____ phi______ frames
    -      108.0000  -77.0000    0.0000 54

 15 omega   41.00   97.00   1.0000    4.5000
omega____ theta____ kappa____ phi______ frames
    -      108.0000  -45.0000    0.0000 56
;
_diffrn_measurement_device_type 'Xcalibur, Eos, Gemini'
_diffrn_measurement_method '\w scans'
_diffrn_orient_matrix_UB_11 0.0511321000
_diffrn_orient_matrix_UB_12 -0.1002155000
_diffrn_orient_matrix_UB_13 -0.0033807000
_diffrn_orient_matrix_UB_21 0.0163945000
_diffrn_orient_matrix_UB_22 0.0067926000
_diffrn_orient_matrix_UB_23 -0.0657096000
_diffrn_orient_matrix_UB_31 0.2384352000
_diffrn_orient_matrix_UB_32 0.0209553000
_diffrn_orient_matrix_UB_33 0.0052490000
_diffrn_radiation_monochromator graphite
_diffrn_radiation_type 'Cu K\a'
_diffrn_radiation_wavelength 1.5418
_diffrn_reflns_av_R_equivalents 0.0255
_diffrn_reflns_av_unetI/netI 0.0408
_diffrn_reflns_limit_h_max 7
_diffrn_reflns_limit_h_min -6
_diffrn_reflns_limit_k_max 18
_diffrn_reflns_limit_k_min -18
_diffrn_reflns_limit_l_max 17
_diffrn_reflns_limit_l_min -28
_diffrn_reflns_number 7594
_diffrn_reflns_theta_full 71.24
_diffrn_reflns_theta_max 71.24
_diffrn_reflns_theta_min 3.50
_diffrn_source 'Enhance (Cu) X-ray Source'
_exptl_absorpt_coefficient_mu 0.725
_exptl_absorpt_correction_T_max 1.00000
_exptl_absorpt_correction_T_min 0.91453
_exptl_absorpt_correction_type multi-scan
_exptl_absorpt_process_details
;
CrysAlisPro, Agilent Technologies,
Version 1.171.35.11 (release 16-05-2011 CrysAlis171 .NET)
(compiled May 16 2011,17:55:39)
Empirical absorption correction using spherical harmonics,
 implemented in SCALE3 ABSPACK scaling algorithm.
;
_exptl_crystal_density_diffrn 1.253
_exptl_crystal_density_method 'not measured'
_exptl_crystal_F_000 896
_exptl_crystal_size_max 0.35
_exptl_crystal_size_mid 0.35
_exptl_crystal_size_min 0.06
_refine_diff_density_max 0.288
_refine_diff_density_min -0.204
_refine_diff_density_rms 0.044
_refine_ls_abs_structure_details 'Flack H D (1983), Acta Cryst. A39, 876-881'
_refine_ls_abs_structure_Flack 0.08(16)
_refine_ls_extinction_method none
_refine_ls_goodness_of_fit_ref 1.031
_refine_ls_hydrogen_treatment mixed
_refine_ls_matrix_type full
_refine_ls_number_parameters 277
_refine_ls_number_reflns 4186
_refine_ls_number_restraints 0
_refine_ls_restrained_S_all 1.031
_refine_ls_R_factor_all 0.0417
_refine_ls_R_factor_gt 0.0391
_refine_ls_shift/su_max 0.001
_refine_ls_shift/su_mean 0.000
_refine_ls_structure_factor_coef Fsqd
_refine_ls_weighting_details 'calc w=1/[\s^2^(Fo^2^)+(0.0638P)^2^+0.1997P] where P=(Fo^2^+2Fc^2^)/3'
_refine_ls_weighting_scheme calc
_refine_ls_wR_factor_gt 0.1001
_refine_ls_wR_factor_ref 0.1030
_reflns_number_gt 3963
_reflns_number_total 4186
_reflns_threshold_expression >2sigma(I)
_cod_data_source_file np5b00969_si_003.cif
_cod_data_source_block exp_2878
_cod_depositor_comments 'Adding full bibliography for 1540688--1540690.cif.'
_cod_original_cell_volume 2207.27(9)
_cod_database_code 1540689
_reflns_odcompleteness_completeness 99.87
_reflns_odcompleteness_iscentric 1
_reflns_odcompleteness_theta 66.97

loop_
_space_group_symop_id
_space_group_symop_operation_xyz
1 'x, y, z'
2 '-x+1/2, -y, z+1/2'
3 'x+1/2, -y+1/2, -z'
4 '-x, y+1/2, -z+1/2'

loop_
_atom_site_label
_atom_site_type_symbol
_atom_site_fract_x
_atom_site_fract_y
_atom_site_fract_z
_atom_site_U_iso_or_equiv
_atom_site_adp_type
_atom_site_occupancy
_atom_site_symmetry_multiplicity
_atom_site_calc_flag
_atom_site_refinement_flags
O5 O -0.8073(2) -0.40290(8) -0.05247(5) 0.0196(3) Uani 1 1 d .
O4 O -0.9762(2) -0.60788(8) -0.16327(5) 0.0210(3) Uani 1 1 d .
O6 O -0.4793(2) -0.57798(9) 0.16648(5) 0.0209(3) Uani 1 1 d .
H6 H -0.4716 -0.5625 0.2001 0.031 Uiso 1 1 calc R
O2 O -1.05614(19) -0.58490(8) -0.04139(5) 0.0181(3) Uani 1 1 d .
C9 C -0.6819(3) -0.57884(11) -0.02056(7) 0.0168(3) Uani 1 1 d .
H9A H -0.5425 -0.5828 -0.0380 0.020 Uiso 1 1 calc R
H9B H -0.7096 -0.6346 -0.0010 0.020 Uiso 1 1 calc R
O1 O -1.2566(2) -0.70599(9) -0.02913(6) 0.0228(3) Uani 1 1 d .
C10 C -0.6834(3) -0.50253(11) 0.02309(7) 0.0161(3) Uani 1 1 d .
H10 H -0.8271 -0.4977 0.0389 0.019 Uiso 1 1 calc R
O3 O -1.0792(2) -0.50793(10) -0.22577(6) 0.0284(3) Uani 1 1 d .
C11 C -0.6341(3) -0.41599(11) -0.00965(7) 0.0176(3) Uani 1 1 d .
C21 C -0.4246(3) -0.41602(12) -0.04248(8) 0.0215(4) Uani 1 1 d .
H21A H -0.4024 -0.3585 -0.0595 0.032 Uiso 1 1 calc R
H21B H -0.4293 -0.4606 -0.0720 0.032 Uiso 1 1 calc R
H21C H -0.3102 -0.4290 -0.0166 0.032 Uiso 1 1 calc R
C12 C -0.6482(3) -0.33135(11) 0.02648(8) 0.0196(4) Uani 1 1 d .
H12A H -0.5175 -0.3251 0.0480 0.023 Uiso 1 1 calc R
H12B H -0.6587 -0.2806 0.0009 0.023 Uiso 1 1 calc R
C4 C -0.8475(3) -0.56527(11) -0.06711(7) 0.0163(3) Uani 1 1 d .
C14 C -0.8068(3) -0.30659(11) 0.12216(8) 0.0193(3) Uani 1 1 d .
H14 H -0.6720 -0.2873 0.1327 0.023 Uiso 1 1 calc R
C22 C -1.1983(3) -0.31226(13) 0.14683(9) 0.0250(4) Uani 1 1 d .
H22A H -1.2162 -0.3639 0.1230 0.037 Uiso 1 1 calc R
H22B H -1.2267 -0.2595 0.1249 0.037 Uiso 1 1 calc R
H22C H -1.2951 -0.3153 0.1785 0.037 Uiso 1 1 calc R
C24 C -0.9203(3) -0.62408(12) 0.12580(8) 0.0211(4) Uani 1 1 d .
H24A H -1.0675 -0.6304 0.1356 0.032 Uiso 1 1 calc R
H24B H -0.8398 -0.6705 0.1439 0.032 Uiso 1 1 calc R
H24C H -0.9040 -0.6283 0.0850 0.032 Uiso 1 1 calc R
C3 C -0.8542(3) -0.46999(11) -0.08851(8) 0.0173(3) Uani 1 1 d .
C17 C -0.9692(3) -0.48139(12) 0.17598(7) 0.0190(4) Uani 1 1 d .
H17 H -1.1088 -0.5009 0.1793 0.023 Uiso 1 1 calc R
C19 C -0.6082(3) -0.51491(12) 0.13503(7) 0.0165(3) Uani 1 1 d .
H19 H -0.5756 -0.4544 0.1481 0.020 Uiso 1 1 calc R
C13 C -0.8316(3) -0.32839(11) 0.06767(8) 0.0185(3) Uani 1 1 d .
H13 H -0.9668 -0.3423 0.0544 0.022 Uiso 1 1 calc R
C2 C -0.9175(3) -0.45256(12) -0.14202(8) 0.0217(4) Uani 1 1 d .
H2 H -0.9123 -0.3941 -0.1552 0.026 Uiso 1 1 calc R
C16 C -0.9206(3) -0.39403(12) 0.20540(7) 0.0202(4) Uani 1 1 d .
H16A H -0.7714 -0.3933 0.2156 0.024 Uiso 1 1 calc R
H16B H -1.0017 -0.3912 0.2407 0.024 Uiso 1 1 calc R
C15 C -0.9700(3) -0.30917(12) 0.16935(8) 0.0205(4) Uani 1 1 d .
C1 C -0.9942(3) -0.52187(13) -0.18022(8) 0.0220(4) Uani 1 1 d .
C5 C -0.8334(3) -0.63321(12) -0.11642(8) 0.0185(4) Uani 1 1 d .
C23 C -0.9423(3) -0.22661(13) 0.20770(9) 0.0280(4) Uani 1 1 d .
H23A H -0.9618 -0.1737 0.1852 0.042 Uiso 1 1 calc R
H23B H -0.8023 -0.2266 0.2239 0.042 Uiso 1 1 calc R
H23C H -1.0457 -0.2280 0.2379 0.042 Uiso 1 1 calc R
C7 C -1.1037(3) -0.67233(12) -0.05066(7) 0.0184(4) Uani 1 1 d .
C20 C -0.5309(3) -0.52639(11) 0.07263(7) 0.0170(3) Uani 1 1 d .
H20A H -0.4038 -0.4906 0.0680 0.020 Uiso 1 1 calc R
H20B H -0.4892 -0.5882 0.0678 0.020 Uiso 1 1 calc R
C8 C -0.6146(3) -0.64873(12) -0.14089(8) 0.0218(4) Uani 1 1 d .
H8A H -0.5556 -0.5930 -0.1533 0.033 Uiso 1 1 calc R
H8B H -0.6243 -0.6886 -0.1729 0.033 Uiso 1 1 calc R
H8C H -0.5250 -0.6745 -0.1120 0.033 Uiso 1 1 calc R
C6 C -0.9411(3) -0.71336(12) -0.09008(8) 0.0196(4) Uani 1 1 d .
H6A H -1.0084 -0.7498 -0.1192 0.024 Uiso 1 1 calc R
H6B H -0.8406 -0.7495 -0.0689 0.024 Uiso 1 1 calc R
C18 C -0.8410(3) -0.53471(11) 0.14599(7) 0.0177(3) Uani 1 1 d .

loop_
_atom_site_aniso_label
_atom_site_aniso_U_11
_atom_site_aniso_U_22
_atom_site_aniso_U_33
_atom_site_aniso_U_23
_atom_site_aniso_U_13
_atom_site_aniso_U_12
O5 0.0262(6) 0.0134(6) 0.0193(6) 0.0026(5) -0.0035(5) 0.0020(5)
O4 0.0277(7) 0.0196(6) 0.0156(6) 0.0006(5) -0.0046(5) 0.0005(5)
O6 0.0228(6) 0.0240(6) 0.0159(6) 0.0005(5) -0.0018(5) 0.0056(5)
O2 0.0184(6) 0.0174(6) 0.0184(6) 0.0023(5) 0.0006(5) 0.0022(5)
C9 0.0207(8) 0.0140(8) 0.0158(8) 0.0016(6) -0.0012(6) 0.0010(7)
O1 0.0203(6) 0.0229(7) 0.0251(7) 0.0053(5) -0.0002(5) -0.0030(5)
C10 0.0176(8) 0.0144(8) 0.0163(8) 0.0003(6) 0.0003(6) 0.0015(6)
O3 0.0350(7) 0.0297(7) 0.0203(7) 0.0059(6) -0.0077(6) 0.0010(6)
C11 0.0185(8) 0.0165(8) 0.0179(8) 0.0018(7) -0.0017(7) 0.0005(6)
C21 0.0250(9) 0.0162(8) 0.0232(9) 0.0016(7) 0.0031(7) -0.0007(7)
C12 0.0239(8) 0.0141(8) 0.0207(8) 0.0025(7) -0.0018(7) -0.0006(7)
C4 0.0177(8) 0.0156(8) 0.0156(8) 0.0016(6) 0.0014(7) 0.0016(6)
C14 0.0190(8) 0.0134(7) 0.0255(9) -0.0002(7) -0.0041(7) 0.0000(6)
C22 0.0211(9) 0.0284(10) 0.0254(9) -0.0021(8) -0.0009(7) 0.0067(8)
C24 0.0199(8) 0.0184(8) 0.0251(9) -0.0005(7) 0.0024(7) -0.0015(7)
C3 0.0168(8) 0.0161(8) 0.0191(8) 0.0016(7) 0.0002(7) 0.0014(6)
C17 0.0196(8) 0.0200(8) 0.0174(8) 0.0026(7) -0.0007(6) 0.0002(7)
C19 0.0196(8) 0.0138(7) 0.0159(8) -0.0004(6) -0.0017(6) 0.0011(6)
C13 0.0214(8) 0.0109(7) 0.0232(8) 0.0012(6) -0.0029(7) 0.0015(6)
C2 0.0252(8) 0.0185(8) 0.0214(9) 0.0058(7) 0.0001(7) 0.0019(7)
C16 0.0194(8) 0.0227(9) 0.0185(8) -0.0020(7) 0.0002(7) 0.0030(7)
C15 0.0233(9) 0.0173(8) 0.0209(8) -0.0048(7) -0.0034(7) 0.0031(7)
C1 0.0225(9) 0.0260(9) 0.0175(8) 0.0041(7) 0.0010(7) 0.0001(8)
C5 0.0238(9) 0.0176(8) 0.0140(8) 0.0007(6) -0.0027(7) 0.0018(7)
C23 0.0356(10) 0.0230(9) 0.0255(9) -0.0055(8) -0.0028(8) 0.0059(8)
C7 0.0192(8) 0.0185(8) 0.0175(8) 0.0034(7) -0.0064(7) 0.0022(7)
C20 0.0171(8) 0.0158(8) 0.0181(8) -0.0003(6) -0.0002(6) 0.0017(6)
C8 0.0268(10) 0.0222(9) 0.0165(8) -0.0011(7) 0.0027(7) 0.0024(7)
C6 0.0228(8) 0.0176(8) 0.0184(8) -0.0009(7) -0.0037(7) -0.0007(7)
C18 0.0199(8) 0.0174(8) 0.0157(8) 0.0019(6) -0.0004(6) 0.0003(6)

loop_
_atom_type_symbol
_atom_type_description
_atom_type_scat_dispersion_real
_atom_type_scat_dispersion_imag
_atom_type_scat_source
C C 0.0181 0.0091 'International Tables Vol C Tables 4.2.6.8 and 6.1.1.4'
H H 0.0000 0.0000 'International Tables Vol C Tables 4.2.6.8 and 6.1.1.4'
O O 0.0492 0.0322 'International Tables Vol C Tables 4.2.6.8 and 6.1.1.4'

loop_
_geom_angle_atom_site_label_1
_geom_angle_atom_site_label_2
_geom_angle_atom_site_label_3
_geom_angle
C3 O5 C11 118.75(13)
C1 O4 C5 121.09(14)
C19 O6 H6 109.5
C7 O2 C4 108.89(13)
H9A C9 H9B 107.9
C10 C9 H9A 109.3
C10 C9 H9B 109.3
C4 C9 H9A 109.3
C4 C9 H9B 109.3
C4 C9 C10 111.80(14)
C9 C10 H10 108.1
C9 C10 C11 107.40(14)
C9 C10 C20 108.72(13)
C11 C10 H10 108.1
C11 C10 C20 116.23(14)
C20 C10 H10 108.1
O5 C11 C10 107.25(13)
O5 C11 C21 107.20(13)
O5 C11 C12 102.59(13)
C21 C11 C10 115.06(14)
C21 C11 C12 109.15(15)
C12 C11 C10 114.57(14)
C11 C21 H21A 109.5
C11 C21 H21B 109.5
C11 C21 H21C 109.5
H21A C21 H21B 109.5
H21A C21 H21C 109.5
H21B C21 H21C 109.5
C11 C12 H12A 108.5
C11 C12 H12B 108.5
H12A C12 H12B 107.5
C13 C12 C11 114.99(15)
C13 C12 H12A 108.5
C13 C12 H12B 108.5
O2 C4 C9 107.08(13)
O2 C4 C3 107.33(13)
O2 C4 C5 102.90(13)
C9 C4 C5 113.97(14)
C3 C4 C9 112.42(14)
C3 C4 C5 112.31(14)
C13 C14 H14 116.0
C13 C14 C15 128.02(16)
C15 C14 H14 116.0
H22A C22 H22B 109.5
H22A C22 H22C 109.5
H22B C22 H22C 109.5
C15 C22 H22A 109.5
C15 C22 H22B 109.5
C15 C22 H22C 109.5
H24A C24 H24B 109.5
H24A C24 H24C 109.5
H24B C24 H24C 109.5
C18 C24 H24A 109.5
C18 C24 H24B 109.5
C18 C24 H24C 109.5
O5 C3 C4 119.59(15)
C2 C3 O5 120.24(16)
C2 C3 C4 120.07(16)
C16 C17 H17 115.3
C18 C17 H17 115.3
C18 C17 C16 129.47(17)
O6 C19 H19 109.3
O6 C19 C20 103.21(13)
O6 C19 C18 109.19(14)
C20 C19 H19 109.3
C18 C19 H19 109.3
C18 C19 C20 116.19(14)
C12 C13 H13 118.9
C14 C13 C12 122.11(17)
C14 C13 H13 118.9
C3 C2 H2 118.9
C3 C2 C1 122.19(17)
C1 C2 H2 118.9
C17 C16 H16A 108.5
C17 C16 H16B 108.5
C17 C16 C15 115.04(14)
H16A C16 H16B 107.5
C15 C16 H16A 108.5
C15 C16 H16B 108.5
C14 C15 C22 112.97(15)
C14 C15 C16 106.24(14)
C14 C15 C23 109.11(15)
C22 C15 C16 110.37(15)
C22 C15 C23 109.29(15)
C23 C15 C16 108.74(15)
O4 C1 C2 118.35(16)
O3 C1 O4 117.32(18)
O3 C1 C2 124.30(18)
O4 C5 C4 110.53(14)
O4 C5 C8 108.51(14)
O4 C5 C6 103.57(14)
C8 C5 C4 115.93(15)
C8 C5 C6 116.16(15)
C6 C5 C4 101.35(14)
C15 C23 H23A 109.5
C15 C23 H23B 109.5
C15 C23 H23C 109.5
H23A C23 H23B 109.5
H23A C23 H23C 109.5
H23B C23 H23C 109.5
O2 C7 C6 109.89(15)
O1 C7 O2 121.06(17)
O1 C7 C6 129.05(17)
C10 C20 C19 118.92(14)
C10 C20 H20A 107.6
C10 C20 H20B 107.6
C19 C20 H20A 107.6
C19 C20 H20B 107.6
H20A C20 H20B 107.0
C5 C8 H8A 109.5
C5 C8 H8B 109.5
C5 C8 H8C 109.5
H8A C8 H8B 109.5
H8A C8 H8C 109.5
H8B C8 H8C 109.5
C5 C6 H6A 111.1
C5 C6 H6B 111.1
C7 C6 C5 103.20(14)
C7 C6 H6A 111.1
C7 C6 H6B 111.1
H6A C6 H6B 109.1
C24 C18 C19 116.21(15)
C17 C18 C24 119.79(17)
C17 C18 C19 123.75(16)

loop_
_geom_bond_atom_site_label_1
_geom_bond_atom_site_label_2
_geom_bond_distance
O5 C11 1.493(2)
O5 C3 1.345(2)
O4 C1 1.355(2)
O4 C5 1.466(2)
O6 H6 0.8200
O6 C19 1.447(2)
O2 C4 1.475(2)
O2 C7 1.363(2)
C9 H9A 0.9700
C9 H9B 0.9700
C9 C10 1.533(2)
C9 C4 1.520(2)
O1 C7 1.198(2)
C10 H10 0.9800
C10 C11 1.538(2)
C10 C20 1.546(2)
O3 C1 1.209(2)
C11 C21 1.527(2)
C11 C12 1.527(2)
C21 H21A 0.9600
C21 H21B 0.9600
C21 H21C 0.9600
C12 H12A 0.9700
C12 H12B 0.9700
C12 C13 1.504(3)
C4 C3 1.515(2)
C4 C5 1.540(2)
C14 H14 0.9300
C14 C13 1.323(3)
C14 C15 1.508(3)
C22 H22A 0.9600
C22 H22B 0.9600
C22 H22C 0.9600
C22 C15 1.532(2)
C24 H24A 0.9600
C24 H24B 0.9600
C24 H24C 0.9600
C24 C18 1.507(2)
C3 C2 1.337(3)
C17 H17 0.9300
C17 C16 1.511(2)
C17 C18 1.335(3)
C19 H19 0.9800
C19 C20 1.546(2)
C19 C18 1.518(2)
C13 H13 0.9300
C2 H2 0.9300
C2 C1 1.453(3)
C16 H16A 0.9700
C16 H16B 0.9700
C16 C15 1.558(2)
C15 C23 1.538(2)
C5 C8 1.510(2)
C5 C6 1.511(2)
C23 H23A 0.9600
C23 H23B 0.9600
C23 H23C 0.9600
C7 C6 1.509(3)
C20 H20A 0.9700
C20 H20B 0.9700
C8 H8A 0.9600
C8 H8B 0.9600
C8 H8C 0.9600
C6 H6A 0.9700
C6 H6B 0.9700

loop_
_geom_torsion_atom_site_label_1
_geom_torsion_atom_site_label_2
_geom_torsion_atom_site_label_3
_geom_torsion_atom_site_label_4
_geom_torsion
O5 C11 C12 C13 74.99(17)
O5 C3 C2 C1 -172.41(17)
O4 C5 C6 C7 -82.65(15)
O6 C19 C20 C10 154.56(14)
O6 C19 C18 C24 -63.17(19)
O6 C19 C18 C17 111.08(18)
O2 C4 C3 O5 86.10(18)
O2 C4 C3 C2 -90.29(19)
O2 C4 C5 O4 72.83(16)
O2 C4 C5 C8 -163.18(14)
O2 C4 C5 C6 -36.48(16)
O2 C7 C6 C5 -16.55(18)
C9 C10 C11 O5 61.75(16)
C9 C10 C11 C21 -57.39(19)
C9 C10 C11 C12 174.88(15)
C9 C10 C20 C19 -132.17(16)
C9 C4 C3 O5 -31.4(2)
C9 C4 C3 C2 152.23(17)
C9 C4 C5 O4 -171.60(14)
C9 C4 C5 C8 -47.6(2)
C9 C4 C5 C6 79.09(17)
O1 C7 C6 C5 163.01(17)
C10 C9 C4 O2 -74.60(16)
C10 C9 C4 C3 43.04(19)
C10 C9 C4 C5 172.31(14)
C10 C11 C12 C13 -40.9(2)
C11 O5 C3 C4 37.7(2)
C11 O5 C3 C2 -145.91(17)
C11 C10 C20 C19 106.57(18)
C11 C12 C13 C14 131.17(18)
C21 C11 C12 C13 -171.54(15)
C4 O2 C7 O1 173.01(15)
C4 O2 C7 C6 -7.39(18)
C4 C9 C10 C11 -60.15(17)
C4 C9 C10 C20 173.32(14)
C4 C3 C2 C1 4.0(3)
C4 C5 C6 C7 31.95(16)
C3 O5 C11 C10 -52.66(19)
C3 O5 C11 C21 71.42(18)
C3 O5 C11 C12 -173.68(14)
C3 C4 C5 O4 -42.28(19)
C3 C4 C5 C8 81.72(19)
C3 C4 C5 C6 -151.58(14)
C3 C2 C1 O4 -8.2(3)
C3 C2 C1 O3 169.60(19)
C17 C16 C15 C14 -70.51(19)
C17 C16 C15 C22 52.3(2)
C17 C16 C15 C23 172.16(16)
C13 C14 C15 C22 -18.3(3)
C13 C14 C15 C16 102.9(2)
C13 C14 C15 C23 -140.04(19)
C16 C17 C18 C24 173.44(17)
C16 C17 C18 C19 -0.6(3)
C15 C14 C13 C12 -173.65(16)
C1 O4 C5 C4 41.8(2)
C1 O4 C5 C8 -86.40(18)
C1 O4 C5 C6 149.60(15)
C5 O4 C1 O3 165.27(16)
C5 O4 C1 C2 -16.8(2)
C5 C4 C3 O5 -161.52(15)
C5 C4 C3 C2 22.1(2)
C7 O2 C4 C9 -92.57(15)
C7 O2 C4 C3 146.51(14)
C7 O2 C4 C5 27.86(16)
C20 C10 C11 O5 -176.30(13)
C20 C10 C11 C21 64.6(2)
C20 C10 C11 C12 -63.2(2)
C20 C19 C18 C24 53.0(2)
C20 C19 C18 C17 -132.75(18)
C8 C5 C6 C7 158.50(15)
C18 C17 C16 C15 94.8(2)
C18 C19 C20 C10 35.1(2)
